data_2023077
loop_
_publ_author_name
'Businski, Artjom'
'Ta, Thuy C.'
'Gindullis, Niklas'
'N&#xe4;ther, Christian'
'Herges, Rainer'

_publ_section_title
;
 Synthesis and crystal structure of tetra-methyl
 (<i>E</i>)-4,4'-(ethene-1,2-di-yl)bis-(5-nitro-benzene-1,2-di-carboxyl-ate).
;
_journal_coeditor_code WM5712
_journal_issue 'Pt 4'
_journal_name_full 'Acta crystallographica. Section E, Crystallographic communications'
_journal_page_first 435
_journal_page_last 438
_journal_paper_doi 10.1107/S2056989024002676
_journal_volume 80
_journal_year 2024
_chemical_formula_iupac 'C22 H18 N2 O12'
_chemical_formula_moiety 'C22 H18 N2 O12'
_chemical_formula_sum 'C22 H18 N2 O12'
_chemical_formula_weight 502.38
_chemical_name_systematic
;
Tetramethyl
(<i>E</i>)-4,4'-(ethene-1,2-diyl)bis(5-nitrobenzene-1,2-dicarboxylate)
;
_space_group_crystal_system triclinic
_space_group_IT_number 2
_space_group_name_Hall '-P 1'
_space_group_name_H-M_alt 'P -1'
_atom_sites_solution_hydrogens geom
_atom_sites_solution_primary dual
_audit_creation_method
;
Olex2 1.3-ac4
(compiled 2020.11.27 svn.r5f609507 for Rigaku Oxford Diffraction, GUI svn.r6214)
;
_cell_angle_alpha 72.124(3)
_cell_angle_beta 79.661(3)
_cell_angle_gamma 86.052(3)
_cell_formula_units_Z 1
_cell_length_a 5.9454(2)
_cell_length_b 7.9543(3)
_cell_length_c 12.0673(4)
_cell_measurement_reflns_used 3255
_cell_measurement_temperature 100.00(10)
_cell_measurement_theta_max 78.7870
_cell_measurement_theta_min 3.8830
_cell_volume 534.25(3)
_computing_cell_refinement
;
CrysAlisPro (Rigaku OD, 2022)
;
_computing_data_collection
;
CrysAlisPro (Rigaku OD, 2022)
;
_computing_data_reduction
;
CrysAlisPro (Rigaku OD, 2022)
;
_computing_molecular_graphics
;
DIAMOND (Brandenburg & Putz, 1999) and XP in <i>SHELXTL-PC</i>
(Sheldrick, 2008)
;
_computing_publication_material
;
publCIF (Westrip, 2010)
;
_computing_structure_refinement
;
SHELXL (Sheldrick, 2015b)
;
_computing_structure_solution
;
<i>SHELXT</i> (Sheldrick, 2015a)
;
_diffrn_ambient_temperature 100.00(10)
_diffrn_detector 'Hybrid Pixel Array Detector'
_diffrn_detector_area_resol_mean 10.0000
_diffrn_measured_fraction_theta_full 0.984
_diffrn_measured_fraction_theta_max 0.946
_diffrn_measurement_device 'four-circle diffractometer'
_diffrn_measurement_device_type 'XtaLAB Synergy, Dualflex, HyPix'
_diffrn_measurement_method '\w scans'
_diffrn_radiation_monochromator mirror
_diffrn_radiation_probe x-ray
_diffrn_radiation_type 'Cu K\a'
_diffrn_radiation_wavelength 1.54184
_diffrn_reflns_av_R_equivalents 0.0204
_diffrn_reflns_av_unetI/netI 0.0255
_diffrn_reflns_limit_h_max 7
_diffrn_reflns_limit_h_min -7
_diffrn_reflns_limit_k_max 6
_diffrn_reflns_limit_k_min -9
_diffrn_reflns_limit_l_max 15
_diffrn_reflns_limit_l_min -15
_diffrn_reflns_number 5274
_diffrn_reflns_theta_full 67.684
_diffrn_reflns_theta_max 80.114
_diffrn_reflns_theta_min 3.904
_diffrn_source 'micro-focus sealed X-ray tube'
_exptl_absorpt_coefficient_mu 1.120
_exptl_absorpt_correction_T_max 1.00000
_exptl_absorpt_correction_T_min 0.79073
_exptl_absorpt_correction_type multi-scan
_exptl_absorpt_process_details
;
(CrysAlisPro; Rigaku OD, 2022)
;
_exptl_crystal_colour colourless
_exptl_crystal_density_diffrn 1.561
_exptl_crystal_description plate
_exptl_crystal_F_000 260
_exptl_crystal_size_max 0.19
_exptl_crystal_size_mid 0.08
_exptl_crystal_size_min 0.02
_refine_diff_density_max 0.371
_refine_diff_density_min -0.301
_refine_ls_extinction_method none
_refine_ls_goodness_of_fit_ref 1.087
_refine_ls_hydrogen_treatment constr
_refine_ls_matrix_type full
_refine_ls_number_parameters 165
_refine_ls_number_reflns 2211
_refine_ls_number_restraints 0
_refine_ls_restrained_S_all 1.087
_refine_ls_R_factor_all 0.0458
_refine_ls_R_factor_gt 0.0429
_refine_ls_shift/su_max 0.000
_refine_ls_shift/su_mean 0.000
_refine_ls_structure_factor_coef Fsqd
_refine_ls_weighting_details 'w=1/[\s^2^(Fo^2^)+(0.0710P)^2^+0.2093P] where P=(Fo^2^+2Fc^2^)/3'
_refine_ls_weighting_scheme calc
_refine_ls_wR_factor_gt 0.1224
_refine_ls_wR_factor_ref 0.1247
_reflns_number_gt 2042
_reflns_number_total 2211
_reflns_threshold_expression 'I > 2\s(I)'
_cod_data_source_file wm5712.cif
_cod_data_source_block I
_cod_depositor_comments 'Adding full bibliography for 2023077.cif.'
_cod_database_code 2023077
_shelx_space_group_comment
;
The symmetry employed for this shelxl refinement is uniquely defined
by the following loop, which should always be used as a source of
symmetry information in preference to the above space-group names.
They are only intended as comments.
;

loop_
_space_group_symop_operation_xyz
'x, y, z'
'-x, -y, -z'

loop_
_atom_site_type_symbol
_atom_site_label
_atom_site_fract_x
_atom_site_fract_y
_atom_site_fract_z
_atom_site_U_iso_or_equiv
_atom_site_adp_type
_atom_site_calc_flag
_atom_site_occupancy
_atom_site_disorder_assembly
_atom_site_disorder_group
C C1 0.0359(3) 0.5721(2) 0.51241(15) 0.0281(3) Uani d 1 . .
H H1 -0.031345 0.684945 0.481716 0.034 Uiso calc 1 . .
C C2 0.2167(3) 0.55372(19) 0.58634(13) 0.0233(3) Uani d 1 . .
C C3 0.3159(3) 0.69811(19) 0.60246(13) 0.0227(3) Uani d 1 . .
C C4 0.4711(3) 0.6807(2) 0.67872(13) 0.0231(3) Uani d 1 . .
H H4 0.530524 0.782718 0.687774 0.028 Uiso calc 1 . .
C C5 0.5389(3) 0.5136(2) 0.74157(13) 0.0228(3) Uani d 1 . .
C C6 0.4506(3) 0.36589(19) 0.72551(13) 0.0232(3) Uani d 1 . .
C C7 0.2901(3) 0.3868(2) 0.65094(14) 0.0240(3) Uani d 1 . .
H H7 0.228245 0.284508 0.643620 0.029 Uiso calc 1 . .
N N1 0.2610(2) 0.88106(17) 0.53758(12) 0.0251(3) Uani d 1 . .
O O1 0.2657(2) 0.99488(15) 0.58698(11) 0.0322(3) Uani d 1 . .
O O2 0.2220(2) 0.91252(15) 0.43721(11) 0.0326(3) Uani d 1 . .
C C8 0.6966(3) 0.50015(19) 0.82811(13) 0.0232(3) Uani d 1 . .
O O3 0.8602(2) 0.59305(14) 0.80816(10) 0.0283(3) Uani d 1 . .
O O4 0.62797(19) 0.37663(14) 0.93005(9) 0.0258(3) Uani d 1 . .
C C9 0.7826(3) 0.3411(2) 1.01503(15) 0.0302(4) Uani d 1 . .
H H9A 0.933156 0.306373 0.979732 0.045 Uiso calc 1 . .
H H9B 0.722258 0.245232 1.085262 0.045 Uiso calc 1 . .
H H9C 0.796944 0.447755 1.037561 0.045 Uiso calc 1 . .
C C10 0.5267(3) 0.1811(2) 0.78464(14) 0.0259(3) Uani d 1 . .
O O5 0.3990(2) 0.05833(16) 0.82506(13) 0.0407(3) Uani d 1 . .
O O6 0.75063(19) 0.17046(14) 0.78393(10) 0.0261(3) Uani d 1 . .
C C11 0.8374(3) -0.0025(2) 0.84384(17) 0.0332(4) Uani d 1 . .
H H11A 0.806798 -0.087882 0.804802 0.050 Uiso calc 1 . .
H H11B 0.761355 -0.039755 0.926402 0.050 Uiso calc 1 . .
H H11C 1.002594 0.003374 0.840751 0.050 Uiso calc 1 . .

loop_
_atom_site_aniso_label
_atom_site_aniso_U_11
_atom_site_aniso_U_22
_atom_site_aniso_U_33
_atom_site_aniso_U_12
_atom_site_aniso_U_13
_atom_site_aniso_U_23
C1 0.0292(8) 0.0238(8) 0.0394(9) 0.0083(6) -0.0167(7) -0.0170(6)
C2 0.0255(7) 0.0214(7) 0.0276(7) 0.0048(5) -0.0089(6) -0.0128(6)
C3 0.0273(7) 0.0172(7) 0.0268(7) 0.0060(5) -0.0088(6) -0.0099(5)
C4 0.0268(7) 0.0186(7) 0.0279(7) 0.0021(5) -0.0088(6) -0.0110(6)
C5 0.0243(7) 0.0207(7) 0.0264(7) 0.0035(5) -0.0081(6) -0.0100(6)
C6 0.0255(7) 0.0188(7) 0.0276(7) 0.0033(5) -0.0082(6) -0.0093(6)
C7 0.0268(7) 0.0187(7) 0.0316(8) 0.0030(5) -0.0105(6) -0.0124(6)
N1 0.0276(6) 0.0196(6) 0.0319(7) 0.0046(5) -0.0117(5) -0.0107(5)
O1 0.0396(7) 0.0196(6) 0.0455(7) 0.0080(4) -0.0185(5) -0.0169(5)
O2 0.0418(7) 0.0262(6) 0.0326(6) 0.0038(5) -0.0183(5) -0.0071(5)
C8 0.0282(7) 0.0166(7) 0.0289(7) 0.0053(5) -0.0105(6) -0.0110(6)
O3 0.0309(6) 0.0226(6) 0.0356(6) 0.0005(4) -0.0138(5) -0.0102(4)
O4 0.0327(6) 0.0202(5) 0.0272(5) 0.0016(4) -0.0126(4) -0.0069(4)
C9 0.0366(8) 0.0265(8) 0.0311(8) 0.0045(6) -0.0171(7) -0.0085(6)
C10 0.0306(8) 0.0193(7) 0.0319(8) 0.0021(6) -0.0137(6) -0.0094(6)
O5 0.0386(7) 0.0223(6) 0.0605(8) -0.0023(5) -0.0246(6) -0.0018(5)
O6 0.0297(6) 0.0185(5) 0.0333(6) 0.0066(4) -0.0129(4) -0.0097(4)
C11 0.0373(9) 0.0200(8) 0.0443(9) 0.0099(6) -0.0173(7) -0.0084(7)

loop_
_atom_type_symbol
_atom_type_description
_atom_type_scat_dispersion_real
_atom_type_scat_dispersion_imag
_atom_type_scat_source
C C 0.0181 0.0091 'International Tables Vol C Tables 4.2.6.8 and 6.1.1.4'
H H 0.0000 0.0000 'International Tables Vol C Tables 4.2.6.8 and 6.1.1.4'
N N 0.0311 0.0180 'International Tables Vol C Tables 4.2.6.8 and 6.1.1.4'
O O 0.0492 0.0322 'International Tables Vol C Tables 4.2.6.8 and 6.1.1.4'

loop_
_geom_angle_atom_site_label_1
_geom_angle_atom_site_label_2
_geom_angle_atom_site_label_3
_geom_angle_site_symmetry_1
_geom_angle_site_symmetry_3
_geom_angle
_geom_angle_publ_flag
C1 C1 H1 2_566 . 119.4 ?
C1 C1 C2 2_566 . 121.20(18) ?
C2 C1 H1 . . 119.4 ?
C3 C2 C1 . . 123.55(13) ?
C7 C2 C1 . . 121.09(13) ?
C7 C2 C3 . . 115.26(13) ?
C2 C3 N1 . . 121.38(13) ?
C4 C3 C2 . . 123.52(13) ?
C4 C3 N1 . . 115.10(12) ?
C3 C4 H4 . . 120.2 ?
C5 C4 C3 . . 119.57(13) ?
C5 C4 H4 . . 120.2 ?
C4 C5 C6 . . 118.99(13) ?
C4 C5 C8 . . 117.98(13) ?
C6 C5 C8 . . 122.98(13) ?
C5 C6 C10 . . 122.09(13) ?
C7 C6 C5 . . 120.29(13) ?
C7 C6 C10 . . 117.60(13) ?
C2 C7 H7 . . 118.9 ?
C6 C7 C2 . . 122.30(13) ?
C6 C7 H7 . . 118.9 ?
O1 N1 C3 . . 117.41(12) ?
O2 N1 C3 . . 118.67(12) ?
O2 N1 O1 . . 123.86(13) ?
O3 C8 C5 . . 123.87(14) ?
O3 C8 O4 . . 124.94(14) ?
O4 C8 C5 . . 111.17(13) ?
C8 O4 C9 . . 115.16(12) ?
O4 C9 H9A . . 109.5 ?
O4 C9 H9B . . 109.5 ?
O4 C9 H9C . . 109.5 ?
H9A C9 H9B . . 109.5 ?
H9A C9 H9C . . 109.5 ?
H9B C9 H9C . . 109.5 ?
O5 C10 C6 . . 123.44(14) ?
O5 C10 O6 . . 124.79(14) ?
O6 C10 C6 . . 111.75(13) ?
C10 O6 C11 . . 115.35(12) ?
O6 C11 H11A . . 109.5 ?
O6 C11 H11B . . 109.5 ?
O6 C11 H11C . . 109.5 ?
H11A C11 H11B . . 109.5 ?
H11A C11 H11C . . 109.5 ?
H11B C11 H11C . . 109.5 ?

loop_
_geom_bond_atom_site_label_1
_geom_bond_atom_site_label_2
_geom_bond_site_symmetry_2
_geom_bond_distance
_geom_bond_publ_flag
C1 C1 2_566 1.383(3) ?
C1 H1 . 0.9500 ?
C1 C2 . 1.488(2) ?
C2 C3 . 1.406(2) ?
C2 C7 . 1.403(2) ?
C3 C4 . 1.388(2) ?
C3 N1 . 1.4710(19) ?
C4 H4 . 0.9500 ?
C4 C5 . 1.386(2) ?
C5 C6 . 1.398(2) ?
C5 C8 . 1.5000(19) ?
C6 C7 . 1.394(2) ?
C6 C10 . 1.502(2) ?
C7 H7 . 0.9500 ?
N1 O1 . 1.2316(17) ?
N1 O2 . 1.2208(18) ?
C8 O3 . 1.2065(19) ?
C8 O4 . 1.3335(19) ?
O4 C9 . 1.4497(18) ?
C9 H9A . 0.9800 ?
C9 H9B . 0.9800 ?
C9 H9C . 0.9800 ?
C10 O5 . 1.202(2) ?
C10 O6 . 1.3268(19) ?
O6 C11 . 1.4515(18) ?
C11 H11A . 0.9800 ?
C11 H11B . 0.9800 ?
C11 H11C . 0.9800 ?

loop_
_geom_hbond_atom_site_label_D
_geom_hbond_atom_site_label_H
_geom_hbond_atom_site_label_A
_geom_hbond_site_symmetry_A
_geom_hbond_distance_DH
_geom_hbond_distance_HA
_geom_hbond_distance_DA
_geom_hbond_angle_DHA
C9 H9B O5 2_657 0.98 2.42 3.308(2) 149.8
C11 H11A O3 1_545 0.98 2.52 3.3650(19) 143.7
C11 H11C O5 1_655 0.98 2.39 3.364(2) 172.6

loop_
_geom_torsion_atom_site_label_1
_geom_torsion_atom_site_label_2
_geom_torsion_atom_site_label_3
_geom_torsion_atom_site_label_4
_geom_torsion_site_symmetry_1
_geom_torsion_site_symmetry_2
_geom_torsion_site_symmetry_3
_geom_torsion_site_symmetry_4
_geom_torsion
_geom_torsion_publ_flag
C1 C1 C2 C7 2_566 . . . -11.9(3) ?
C1 C1 C2 C3 2_566 . . . 171.9(2) ?
C7 C2 C3 C4 . . . . -1.7(2) ?
C1 C2 C3 C4 . . . . 174.69(15) ?
C7 C2 C3 N1 . . . . 177.99(13) ?
C1 C2 C3 N1 . . . . -5.6(2) ?
C2 C3 C4 C5 . . . . 1.5(2) ?
N1 C3 C4 C5 . . . . -178.24(13) ?
C3 C4 C5 C6 . . . . 0.7(2) ?
C3 C4 C5 C8 . . . . -176.63(13) ?
C4 C5 C6 C7 . . . . -2.5(2) ?
C8 C5 C6 C7 . . . . 174.67(14) ?
C4 C5 C6 C10 . . . . 176.16(14) ?
C8 C5 C6 C10 . . . . -6.6(2) ?
C5 C6 C7 C2 . . . . 2.3(2) ?
C10 C6 C7 C2 . . . . -176.45(14) ?
C3 C2 C7 C6 . . . . -0.2(2) ?
C1 C2 C7 C6 . . . . -176.69(14) ?
C4 C3 N1 O2 . . . . 146.08(15) ?
C2 C3 N1 O2 . . . . -33.6(2) ?
C4 C3 N1 O1 . . . . -31.3(2) ?
C2 C3 N1 O1 . . . . 148.99(15) ?
C4 C5 C8 O3 . . . . -43.2(2) ?
C6 C5 C8 O3 . . . . 139.53(16) ?
C4 C5 C8 O4 . . . . 134.90(14) ?
C6 C5 C8 O4 . . . . -42.34(19) ?
O3 C8 O4 C9 . . . . -8.0(2) ?
C5 C8 O4 C9 . . . . 173.88(12) ?
C7 C6 C10 O5 . . . . -40.6(2) ?
C5 C6 C10 O5 . . . . 140.64(18) ?
C7 C6 C10 O6 . . . . 137.89(15) ?
C5 C6 C10 O6 . . . . -40.8(2) ?
O5 C10 O6 C11 . . . . -4.0(2) ?
C6 C10 O6 C11 . . . . 177.52(13) ?
